data_7243058
loop_
_publ_author_name
'Gao, Xiang-Yu'
'Li, Yu-Lin'
'Liu, Tian-Fu'
'Huang, Xin-Song'
'Cao, Rong'

_publ_section_title
;
 Single-crystal-to-single-crystal transformation of
 tetrathiafulvalene-based hydrogen-bonded organic frameworks
;
_journal_issue 27
_journal_name_full CrystEngComm
_journal_page_first 4743
_journal_page_last 4747
_journal_paper_doi 10.1039/D1CE00519G
_journal_volume 23
_journal_year 2021
_chemical_formula_moiety 'C17 H10 O4 S2'
_chemical_formula_sum 'C17 H10 O4 S2'
_chemical_formula_weight 342.37
_chemical_name_systematic PFC-77
_space_group_crystal_system triclinic
_space_group_IT_number 2
_space_group_name_Hall '-P 1'
_space_group_name_H-M_alt 'P -1'
_atom_sites_solution_hydrogens geom
_audit_creation_date 2020-10-09
_audit_creation_method
;
Olex2 1.2
(compiled 2018.05.29 svn.r3508 for OlexSys, GUI svn.r5506)
;
_audit_update_record
;
2021-04-15 deposited with the CCDC.	2021-06-07 downloaded from the CCDC.
;
_cell_angle_alpha 81.532(19)
_cell_angle_beta 81.28(2)
_cell_angle_gamma 86.70(2)
_cell_formula_units_Z 2
_cell_length_a 5.778(3)
_cell_length_b 13.713(7)
_cell_length_c 16.811(8)
_cell_measurement_reflns_used 3602
_cell_measurement_temperature 140.15
_cell_measurement_theta_max 25.89
_cell_measurement_theta_min 2.48
_cell_volume 1301.4(11)
_computing_cell_refinement 'SAINT V8.38A (?, 2016)'
_computing_data_reduction 'SAINT V8.38A (?, 2016)'
_computing_molecular_graphics 'Olex2 (Dolomanov et al., 2009)'
_computing_publication_material 'Olex2 (Dolomanov et al., 2009)'
_computing_structure_refinement 'ShelXL (Sheldrick, 2015)'
_computing_structure_solution 'SHELXT 2014/5 (Sheldrick, 2014)'
_diffrn_ambient_temperature 140.15
_diffrn_detector 'Bruker APEX2 area detector'
_diffrn_detector_type 'CCD area detector'
_diffrn_measured_fraction_theta_full 0.996
_diffrn_measured_fraction_theta_max 0.996
_diffrn_measurement_device 'three-circle diffractometer'
_diffrn_measurement_device_type 'Bruker APEX-II CCD'
_diffrn_measurement_method '\f and \w scans'
_diffrn_radiation_monochromator 'mirror optics'
_diffrn_radiation_probe x-ray
_diffrn_radiation_type MoK\a
_diffrn_radiation_wavelength 0.71073
_diffrn_reflns_av_R_equivalents 0.0772
_diffrn_reflns_av_unetI/netI 0.1183
_diffrn_reflns_Laue_measured_fraction_full 0.996
_diffrn_reflns_Laue_measured_fraction_max 0.996
_diffrn_reflns_limit_h_max 6
_diffrn_reflns_limit_h_min -6
_diffrn_reflns_limit_k_max 14
_diffrn_reflns_limit_k_min -14
_diffrn_reflns_limit_l_max 18
_diffrn_reflns_limit_l_min -18
_diffrn_reflns_number 8974
_diffrn_reflns_point_group_measured_fraction_full 0.996
_diffrn_reflns_point_group_measured_fraction_max 0.996
_diffrn_reflns_theta_full 22.723
_diffrn_reflns_theta_max 22.723
_diffrn_reflns_theta_min 3.006
_diffrn_source_type 'Incoatec I\ms'
_diffrn_standards_number 0
_exptl_absorpt_coefficient_mu 0.214
_exptl_absorpt_correction_T_max 0.7456
_exptl_absorpt_correction_T_min 0.3317
_exptl_absorpt_correction_type multi-scan
_exptl_absorpt_process_details
;
SADABS-2016/2 (Bruker,2016/2) was used for absorption correction.
wR2(int) was 0.1370 before and 0.0928 after correction.
The Ratio of minimum to maximum transmission is 0.4449.
The \l/2 correction factor is Not present.
;
_exptl_crystal_colour 'clear reddish red'
_exptl_crystal_colour_lustre clear
_exptl_crystal_colour_modifier reddish
_exptl_crystal_colour_primary red
_exptl_crystal_density_diffrn 0.874
_exptl_crystal_description needle
_exptl_crystal_F_000 352
_exptl_crystal_size_max 0.3
_exptl_crystal_size_mid 0.2
_exptl_crystal_size_min 0.1
_refine_diff_density_max 0.725
_refine_diff_density_min -0.506
_refine_diff_density_rms 0.092
_refine_ls_extinction_method none
_refine_ls_goodness_of_fit_ref 1.395
_refine_ls_hydrogen_treatment constr
_refine_ls_matrix_type full
_refine_ls_number_parameters 113
_refine_ls_number_reflns 3487
_refine_ls_number_restraints 1
_refine_ls_restrained_S_all 1.395
_refine_ls_R_factor_all 0.1810
_refine_ls_R_factor_gt 0.1420
_refine_ls_shift/su_max 0.000
_refine_ls_shift/su_mean 0.000
_refine_ls_structure_factor_coef Fsqd
_refine_ls_weighting_details 'w=1/[\s^2^(Fo^2^)+(0.2000P)^2^] where P=(Fo^2^+2Fc^2^)/3'
_refine_ls_weighting_scheme calc
_refine_ls_wR_factor_gt 0.4046
_refine_ls_wR_factor_ref 0.4283
_reflns_Friedel_coverage 0.000
_reflns_number_gt 1953
_reflns_number_total 3487
_reflns_threshold_expression 'I > 2\s(I)'
_cod_data_source_file d1ce00519g2.cif
_cod_data_source_block mo_h4ttftbgxy20200826_0ma_a_sqd_pl_sq
_cod_depositor_comments 'Adding full bibliography for 7243058--7243060.cif.'
_cod_database_code 7243058
_shelx_shelxl_version_number 2017/1
_shelx_space_group_comment
;
The symmetry employed for this shelxl refinement is uniquely defined
by the following loop, which should always be used as a source of
symmetry information in preference to the above space-group names.
They are only intended as comments.
;
_olex2_refinement_description
;
1. Fixed Uiso
 At 1.2 times of:
  All C(H) groups
 At 1.5 times of:
  All O(H) groups
2. Restrained distances
 H4a-O3_$1
 1.775 with sigma of 0.04
3. Uiso/Uaniso restraints and constraints
Uanis(C11) = Uanis(C12) = Uanis(C14) = Uanis(C13) = Uanis(C15) = Uanis(C16)
Uanis(S1) = Uanis(S2) = Uanis(C10) = Uanis(C8) = Uanis(C9)
Uanis(C2) = Uanis(C5) = Uanis(C6) = Uanis(C7) = Uanis(C3) = Uanis(C4)
Uanis(O3) = Uanis(O4) = Uanis(C17)
4.a Aromatic/amide H refined with riding coordinates:
 C5(H5), C6(H6), C12(H12), C3(H3), C4(H4), C14(H14), C13(H13), C15(H15)
4.b Tetrahedral OH refined with riding coordinates:
 O4(H4a)
4.c Idealised tetrahedral OH refined as rotating group:
 O1(H1)
;
_platon_squeeze_void_probe_radius 1.20
_olex2_submission_original_sample_id HOF-H4TTFTB
_olex2_submission_special_instructions 'No special instructions were received'

loop_
_space_group_symop_operation_xyz
'x, y, z'
'-x, -y, -z'

loop_
_atom_site_label
_atom_site_type_symbol
_atom_site_fract_x
_atom_site_fract_y
_atom_site_fract_z
_atom_site_U_iso_or_equiv
_atom_site_adp_type
_atom_site_occupancy
_atom_site_site_symmetry_order
_atom_site_calc_flag
_atom_site_refinement_flags_posn
_atom_site_refinement_flags_adp
_atom_site_refinement_flags_occupancy
_atom_site_disorder_assembly
_atom_site_disorder_group
S1 S 0.0316(4) 0.93606(16) 0.62466(15) 0.0734(9) Uani 1 1 d . . . . .
S2 S 0.3219(4) 0.91391(17) 0.46828(16) 0.0734(9) Uani 1 1 d . . . . .
O2 O 1.2601(13) 0.5140(5) 0.5636(5) 0.092(2) Uani 1 1 d . . . . .
O1 O 1.3662(14) 0.6023(5) 0.4433(5) 0.097(2) Uani 1 1 d . . . . .
H1 H 1.488976 0.567058 0.446760 0.146 Uiso 1 1 calc GR . . . .
C10 C 0.2601(15) 0.8499(7) 0.6272(6) 0.0734(9) Uani 1 1 d . . . . .
C11 C 0.2892(16) 0.7950(10) 0.7069(8) 0.119(2) Uani 1 1 d . . . . .
C2 C 1.0094(18) 0.6461(7) 0.5179(7) 0.0798(14) Uani 1 1 d . . . . .
C5 C 0.9675(18) 0.7275(7) 0.4600(7) 0.0798(14) Uani 1 1 d . . . . .
H5 H 1.078053 0.741539 0.412288 0.096 Uiso 1 1 calc R . . . .
C8 C 0.4004(15) 0.8358(7) 0.5554(6) 0.0734(9) Uani 1 1 d . . . . .
C6 C 0.7788(17) 0.7846(7) 0.4707(7) 0.0798(14) Uani 1 1 d . . . . .
H6 H 0.757299 0.838750 0.429942 0.096 Uiso 1 1 calc R . . . .
C1 C 1.216(2) 0.5807(7) 0.5090(8) 0.085(3) Uani 1 1 d . . . . .
C9 C 0.0796(15) 0.9640(7) 0.5178(6) 0.0734(9) Uani 1 1 d . . . . .
C7 C 0.6038(17) 0.7692(7) 0.5406(7) 0.0798(14) Uani 1 1 d . . . . .
C12 C 0.4793(16) 0.8088(9) 0.7441(7) 0.119(2) Uani 1 1 d . . . . .
H12 H 0.579857 0.862253 0.724550 0.142 Uiso 1 1 calc R . . . .
C3 C 0.8329(17) 0.6228(7) 0.5821(6) 0.0798(14) Uani 1 1 d . . . . .
H3 H 0.850968 0.564516 0.619176 0.096 Uiso 1 1 calc R . . . .
C4 C 0.6299(18) 0.6814(7) 0.5945(7) 0.0798(14) Uani 1 1 d . . . . .
H4 H 0.510378 0.662653 0.638612 0.096 Uiso 1 1 calc R . . . .
C14 C 0.1251(16) 0.7256(9) 0.7470(7) 0.119(2) Uani 1 1 d . . . . .
H14 H -0.014686 0.719298 0.725114 0.142 Uiso 1 1 calc R . . . .
C13 C 0.5177(17) 0.7415(10) 0.8113(8) 0.119(2) Uani 1 1 d . . . . .
H13 H 0.657644 0.744520 0.833958 0.142 Uiso 1 1 calc R . . . .
C15 C 0.1651(17) 0.6665(10) 0.8177(7) 0.119(2) Uani 1 1 d . . . . .
H15 H 0.048263 0.622813 0.845522 0.142 Uiso 1 1 calc R . . . .
O3 O 0.6065(14) 0.5992(11) 0.9408(7) 0.251(7) Uani 1 1 d D . . . .
O4 O 0.2537(14) 0.5422(11) 0.9510(7) 0.251(7) Uani 1 1 d . . . . .
H4A H 0.308652 0.501687 0.986540 0.376 Uiso 1 1 calc DR . . . .
C16 C 0.3589(17) 0.6696(10) 0.8467(8) 0.119(2) Uani 1 1 d . . . . .
C17 C 0.407(2) 0.5994(18) 0.9165(12) 0.251(7) Uani 1 1 d . . . . .

loop_
_atom_site_aniso_label
_atom_site_aniso_U_11
_atom_site_aniso_U_22
_atom_site_aniso_U_33
_atom_site_aniso_U_23
_atom_site_aniso_U_13
_atom_site_aniso_U_12
S1 0.0574(11) 0.0672(12) 0.0887(15) 0.0243(9) -0.0222(9) -0.0047(8)
S2 0.0574(11) 0.0672(12) 0.0887(15) 0.0243(9) -0.0222(9) -0.0047(8)
O2 0.103(5) 0.059(4) 0.106(6) -0.012(4) -0.003(4) 0.017(4)
O1 0.094(6) 0.068(4) 0.124(7) -0.027(4) 0.004(5) 0.019(4)
C10 0.0574(11) 0.0672(12) 0.0887(15) 0.0243(9) -0.0222(9) -0.0047(8)
C11 0.051(2) 0.160(4) 0.121(4) 0.085(4) -0.033(2) -0.027(3)
C2 0.079(3) 0.062(2) 0.094(3) 0.002(2) -0.007(2) -0.007(2)
C5 0.079(3) 0.062(2) 0.094(3) 0.002(2) -0.007(2) -0.007(2)
C8 0.0574(11) 0.0672(12) 0.0887(15) 0.0243(9) -0.0222(9) -0.0047(8)
C6 0.079(3) 0.062(2) 0.094(3) 0.002(2) -0.007(2) -0.007(2)
C1 0.090(8) 0.059(6) 0.103(9) -0.008(6) -0.012(7) 0.007(6)
C9 0.0574(11) 0.0672(12) 0.0887(15) 0.0243(9) -0.0222(9) -0.0047(8)
C7 0.079(3) 0.062(2) 0.094(3) 0.002(2) -0.007(2) -0.007(2)
C12 0.051(2) 0.160(4) 0.121(4) 0.085(4) -0.033(2) -0.027(3)
C3 0.079(3) 0.062(2) 0.094(3) 0.002(2) -0.007(2) -0.007(2)
C4 0.079(3) 0.062(2) 0.094(3) 0.002(2) -0.007(2) -0.007(2)
C14 0.051(2) 0.160(4) 0.121(4) 0.085(4) -0.033(2) -0.027(3)
C13 0.051(2) 0.160(4) 0.121(4) 0.085(4) -0.033(2) -0.027(3)
C15 0.051(2) 0.160(4) 0.121(4) 0.085(4) -0.033(2) -0.027(3)
O3 0.071(3) 0.388(12) 0.229(8) 0.251(9) -0.073(4) -0.089(5)
O4 0.071(3) 0.388(12) 0.229(8) 0.251(9) -0.073(4) -0.089(5)
C16 0.051(2) 0.160(4) 0.121(4) 0.085(4) -0.033(2) -0.027(3)
C17 0.071(3) 0.388(12) 0.229(8) 0.251(9) -0.073(4) -0.089(5)

loop_
_atom_type_symbol
_atom_type_description
_atom_type_scat_dispersion_real
_atom_type_scat_dispersion_imag
_atom_type_scat_source
C C 0.0033 0.0016 'International Tables Vol C Tables 4.2.6.8 and 6.1.1.4'
H H 0.0000 0.0000 'International Tables Vol C Tables 4.2.6.8 and 6.1.1.4'
O O 0.0106 0.0060 'International Tables Vol C Tables 4.2.6.8 and 6.1.1.4'
S S 0.1246 0.1234 'International Tables Vol C Tables 4.2.6.8 and 6.1.1.4'

loop_
_geom_angle_atom_site_label_1
_geom_angle_atom_site_label_2
_geom_angle_atom_site_label_3
_geom_angle
_geom_angle_site_symmetry_1
_geom_angle_site_symmetry_3
_geom_angle_publ_flag
C10 S1 C9 93.7(5) . . ?
C9 S2 C8 95.5(5) . . ?
C1 O1 H1 109.5 . . ?
C11 C10 S1 116.7(9) . . ?
C8 C10 S1 118.9(6) . . ?
C8 C10 C11 124.4(9) . . ?
C12 C11 C10 121.0(8) . . ?
C12 C11 C14 118.2(9) . . ?
C14 C11 C10 120.8(9) . . ?
C5 C2 C1 123.4(10) . . ?
C3 C2 C5 117.2(9) . . ?
C3 C2 C1 119.2(9) . . ?
C2 C5 H5 119.4 . . ?
C6 C5 C2 121.2(10) . . ?
C6 C5 H5 119.4 . . ?
C10 C8 S2 114.0(7) . . ?
C10 C8 C7 130.0(8) . . ?
C7 C8 S2 115.9(8) . . ?
C5 C6 H6 118.4 . . ?
C5 C6 C7 123.2(9) . . ?
C7 C6 H6 118.4 . . ?
O2 C1 O1 121.2(10) . . ?
O2 C1 C2 122.5(12) . . ?
O1 C1 C2 115.9(9) . . ?
S2 C9 S1 117.2(5) . . ?
C9 C9 S1 116.3(11) 2_576 . ?
C9 C9 S2 126.1(10) 2_576 . ?
C6 C7 C8 123.5(8) . . ?
C4 C7 C8 120.4(9) . . ?
C4 C7 C6 116.0(9) . . ?
C11 C12 H12 121.4 . . ?
C11 C12 C13 117.2(9) . . ?
C13 C12 H12 121.4 . . ?
C2 C3 H3 118.7 . . ?
C2 C3 C4 122.5(9) . . ?
C4 C3 H3 118.7 . . ?
C7 C4 H4 120.5 . . ?
C3 C4 C7 119.1(10) . . ?
C3 C4 H4 120.5 . . ?
C11 C14 H14 119.6 . . ?
C15 C14 C11 120.7(9) . . ?
C15 C14 H14 119.6 . . ?
C12 C13 H13 118.8 . . ?
C12 C13 C16 122.4(9) . . ?
C16 C13 H13 118.8 . . ?
C14 C15 H15 119.4 . . ?
C16 C15 C14 121.1(9) . . ?
C16 C15 H15 119.4 . . ?
C17 O4 H4A 109.5 . . ?
C13 C16 C17 120.7(9) . . ?
C15 C16 C13 119.2(9) . . ?
C15 C16 C17 120.0(10) . . ?
O3 C17 C16 119.0(10) . . ?
O4 C17 O3 121.9(9) . . ?
O4 C17 C16 119.1(9) . . ?

loop_
_geom_bond_atom_site_label_1
_geom_bond_atom_site_label_2
_geom_bond_distance
_geom_bond_site_symmetry_2
_geom_bond_publ_flag
S1 C10 1.721(9) . ?
S1 C9 1.764(10) . ?
S2 C8 1.783(8) . ?
S2 C9 1.682(11) . ?
O2 C1 1.241(11) . ?
O1 H1 0.8400 . ?
O1 C1 1.306(13) . ?
C10 C11 1.465(13) . ?
C10 C8 1.381(14) . ?
C11 C12 1.379(14) . ?
C11 C14 1.408(13) . ?
C2 C5 1.405(12) . ?
C2 C1 1.454(14) . ?
C2 C3 1.381(14) . ?
C5 H5 0.9500 . ?
C5 C6 1.310(14) . ?
C8 C7 1.460(14) . ?
C6 H6 0.9500 . ?
C6 C7 1.428(14) . ?
C9 C9 1.437(16) 2_576 ?
C7 C4 1.411(12) . ?
C12 H12 0.9500 . ?
C12 C13 1.387(12) . ?
C3 H3 0.9500 . ?
C3 C4 1.390(13) . ?
C4 H4 0.9500 . ?
C14 H14 0.9500 . ?
C14 C15 1.378(13) . ?
C13 H13 0.9500 . ?
C13 C16 1.390(13) . ?
C15 H15 0.9500 . ?
C15 C16 1.293(13) . ?
O3 C17 1.279(14) . ?
O4 H4A 0.8400 . ?
O4 C17 1.236(14) . ?
C16 C17 1.455(13) . ?

loop_
_platon_squeeze_void_nr
_platon_squeeze_void_average_x
_platon_squeeze_void_average_y
_platon_squeeze_void_average_z
_platon_squeeze_void_volume
_platon_squeeze_void_count_electrons
_platon_squeeze_void_content
1 -0.053 0.000 0.000 660 12 ' '
